data_9007580
loop_
_publ_author_name
'Khan, A. A.'
'Baur, W. H.'

_publ_section_title
;
 Refinement of the crystal structures of ammonium dihydrogen phosphate and
 ammonium dihydrogen arsenate
 Note: known as ADP
;
_journal_name_full 'Acta Crystallographica, Section B'
_journal_page_first 2721
_journal_page_last 2726
_journal_paper_doi 10.1107/S0567740873007442
_journal_volume 29
_journal_year 1973
_chemical_compound_source Synthetic
_chemical_formula_sum 'H6 N O4 P'
_chemical_name_mineral Biphosphammite
_space_group_IT_number 122
_symmetry_space_group_name_Hall 'I -4 2bw'
_symmetry_space_group_name_H-M 'I -4 2 d'
_cell_angle_alpha 90
_cell_angle_beta 90
_cell_angle_gamma 90
_cell_length_a 7.4997
_cell_length_b 7.4997
_cell_length_c 7.5494
_cell_formula_units_Z 4
_cell_volume 424.620
_database_code_amcsd 0009493
_exptl_crystal_density_diffrn 1.799
_cod_original_formula_sum 'P N O4 H6'
_cod_database_code 9007580

loop_
_space_group_symop_operation_xyz
x,y,z
1/2+x,1/2+y,1/2+z
1/2-y,-x,3/4+z
-y,1/2-x,1/4+z
y,-x,-z
1/2+y,1/2-x,1/2-z
-x,1/2+y,1/4-z
1/2-x,+y,3/4-z
-x,-y,z
1/2-x,1/2-y,1/2+z
1/2+y,x,3/4+z
+y,1/2+x,1/4+z
-y,x,-z
1/2-y,1/2+x,1/2-z
x,1/2-y,1/4-z
1/2+x,-y,3/4-z

loop_
_atom_site_aniso_label
_atom_site_aniso_U_11
_atom_site_aniso_U_22
_atom_site_aniso_U_33
_atom_site_aniso_U_12
_atom_site_aniso_U_13
_atom_site_aniso_U_23
P 0.01567 0.01567 0.02425 0.00000 0.00000 0.00000
N 0.03134 0.03134 0.02541 0.00000 0.00000 0.00000
O 0.02137 0.02365 0.03407 0.00370 -0.00631 -0.01061

loop_
_atom_site_label
_atom_site_fract_x
_atom_site_fract_y
_atom_site_fract_z
_atom_site_occupancy
_atom_site_U_iso_or_equiv
P 0.00000 0.00000 0.00000 1.00000 ?
N 0.00000 0.00000 0.50000 1.00000 ?
O 0.08430 0.14660 0.11510 1.00000 ?
H(n) -0.00200 0.08900 0.56300 1.00000 0.03546
H(o) 0.25000 0.15000 0.12500 0.50000 0.06333

loop_
_cod_related_entry_id
_cod_related_entry_database
_cod_related_entry_code
1 AMCSD 0009493
